data_4132641
loop_
_publ_author_name
'Lee, Seungkyu'
'B\"urgi, Hans-Beat'
'Alshmimri, Sultan A.'
'Yaghi, Omar M.'

_publ_section_title
;
 Impact of Disordered Guest-Framework Interactions on the Crystallography
 of Metal-Organic Frameworks.
;
_journal_issue 28
_journal_name_full 'Journal of the American Chemical Society'
_journal_page_first 8958
_journal_page_last 8964
_journal_paper_doi 10.1021/jacs.8b05271
_journal_volume 140
_journal_year 2018
_chemical_formula_moiety '0.33(C360 H216 O96 Zr18), 0.33(C72 O19.2 Zr3.6)'
_chemical_formula_sum 'C144 H72 O38.4 Zr7.2'
_chemical_formula_weight 3073.20
_chemical_name_systematic MOF-1005
_space_group_crystal_system cubic
_space_group_IT_number 221
_space_group_name_Hall '-P 4 2 3'
_space_group_name_H-M_alt 'P m -3 m'
_atom_sites_solution_hydrogens geom
_atom_sites_solution_primary direct
_audit_creation_date 2018-04-23
_audit_creation_method
;
Olex2 1.2
(compiled 2017.08.10 svn.r3458 for OlexSys, GUI svn.r5381)
;
_cell_angle_alpha 90
_cell_angle_beta 90
_cell_angle_gamma 90
_cell_formula_units_Z 3
_cell_length_a 38.764(3)
_cell_length_b 38.764(3)
_cell_length_c 38.764(3)
_cell_measurement_reflns_used 9784
_cell_measurement_temperature 290(2)
_cell_measurement_theta_max 27.53
_cell_measurement_theta_min 2.50
_cell_volume 58249(8)
_computing_cell_refinement 'SAINT V8.38A (?, 2016)'
_computing_data_reduction 'SAINT V8.38A (?, 2016)'
_computing_molecular_graphics 'Olex2 (Dolomanov et al., 2009)'
_computing_publication_material 'Olex2 (Dolomanov et al., 2009)'
_computing_structure_refinement 'ShelXL (Sheldrick, 2015)'
_computing_structure_solution 'ShelXS (Sheldrick, 2008)'
_diffrn_ambient_temperature 290.15
_diffrn_detector_area_resol_mean 10.42
_diffrn_measured_fraction_theta_full 1.000
_diffrn_measured_fraction_theta_max 1.000
_diffrn_measurement_device_type 'Bruker D8 with PHOTON 100 detector'
_diffrn_measurement_method '\f and \w shutterless scans'
_diffrn_radiation_monochromator 'silicon 111'
_diffrn_radiation_wavelength 1.1271
_diffrn_reflns_av_R_equivalents 0.1584
_diffrn_reflns_av_unetI/netI 0.0405
_diffrn_reflns_Laue_measured_fraction_full 1.000
_diffrn_reflns_Laue_measured_fraction_max 1.000
_diffrn_reflns_limit_h_max 28
_diffrn_reflns_limit_h_min -26
_diffrn_reflns_limit_k_max 28
_diffrn_reflns_limit_k_min -28
_diffrn_reflns_limit_l_max 28
_diffrn_reflns_limit_l_min -28
_diffrn_reflns_number 124988
_diffrn_reflns_point_group_measured_fraction_full 1.000
_diffrn_reflns_point_group_measured_fraction_max 1.000
_diffrn_reflns_theta_full 24.666
_diffrn_reflns_theta_max 24.666
_diffrn_reflns_theta_min 0.833
_diffrn_source 'Advanced Light Source, station 11.3.1'
_diffrn_standards_number 0
_exptl_absorpt_coefficient_mu 0.394
_exptl_absorpt_correction_T_max 0.4190
_exptl_absorpt_correction_T_min 0.3307
_exptl_absorpt_correction_type multi-scan
_exptl_absorpt_process_details
'SADABS-2016/2 (Bruker,2016/2) was used for absorption correction. wR2(int) was 0.1624 before and 0.1367 after correction. The Ratio of minimum to maximum transmission is 0.7893. The \l/2 correction factor is Not present.'
_exptl_crystal_colour clear
_exptl_crystal_colour_lustre clear
_exptl_crystal_density_diffrn 0.263
_exptl_crystal_description 'The crystal has rhombic dodecahedron shape'
_exptl_crystal_F_000 4594
_exptl_crystal_size_max 0.1
_exptl_crystal_size_mid 0.1
_exptl_crystal_size_min 0.1
_platon_squeeze_details
;
TITL shelx     P m -3 m     R = 0.28
CELL   38.7640   38.7640   38.7640     90.00     90.00     90.00
SPGR Pm-3m
# Solvent Accessible Volume =     45662
# Electrons Found in S.A.V. =      6026
# Note: Atoms in Void are Labelled as Cxxx and Qxxx for all Others
C101 0.500 0.497 0.203 !       1.09 eA-3
C102 0.500 0.070 0.363 !       1.07 eA-3
C103 0.847 0.504 0.844 !       1.05 eA-3
C104 0.023 0.023 0.023 !       1.02 eA-3
C105 0.500 0.500 0.500 !       0.94 eA-3
Q106 0.500 0.937 0.155 !       0.93 eA-3
C107 0.500 0.657 0.108 !       0.89 eA-3
Q108 0.950 0.956 0.387 !       0.87 eA-3
Q109 0.366 1.001 0.453 !       0.83 eA-3
C110 0.668 0.999 0.102 !       0.79 eA-3
Q111 0.855 0.954 0.401 !       0.78 eA-3
C112 0.066 0.024 0.024 !       0.78 eA-3
C113 0.066 0.066 0.066 !       0.76 eA-3
C114 0.750 0.750 0.750 !       0.71 eA-3
C115 1.000 0.289 0.002 !       0.65 eA-3
Q116 0.565 0.888 0.112 !       0.61 eA-3
Q117 1.000 0.098 0.455 !       0.60 eA-3
C118 0.553 0.553 0.553 !       0.57 eA-3
C119 0.354 0.393 0.351 !       0.54 eA-3
C120 0.500 0.503 0.156 !       0.53 eA-3
C121 0.915 0.916 0.962 !       0.53 eA-3
;
_refine_diff_density_max 0.763
_refine_diff_density_min -1.260
_refine_diff_density_rms 0.094
_refine_ls_extinction_method none
_refine_ls_goodness_of_fit_ref 2.234
_refine_ls_hydrogen_treatment constr
_refine_ls_matrix_type full
_refine_ls_number_parameters 188
_refine_ls_number_reflns 2479
_refine_ls_number_restraints 92
_refine_ls_restrained_S_all 2.230
_refine_ls_R_factor_all 0.1851
_refine_ls_R_factor_gt 0.1560
_refine_ls_shift/su_max 0.001
_refine_ls_shift/su_mean 0.000
_refine_ls_structure_factor_coef Fsqd
_refine_ls_weighting_details 'w=1/[\s^2^(Fo^2^)+(0.2000P)^2^] where P=(Fo^2^+2Fc^2^)/3'
_refine_ls_weighting_scheme calc
_refine_ls_wR_factor_gt 0.4181
_refine_ls_wR_factor_ref 0.4636
_reflns_Friedel_coverage 0.000
_reflns_number_gt 1879
_reflns_number_total 2479
_reflns_threshold_expression 'I > 2\s(I)'
_cod_data_source_file MOF-1005_290K1_DMF.cif
_cod_data_source_block MOF-1005_290K_DMF
_cod_original_cell_volume 58246(12)
_cod_original_formula_sum 'C144 H72 O38.40 Zr7.20'
_cod_database_code 4132641
_shelx_shelxl_version_number 2017/1
_shelx_space_group_comment
;
The symmetry employed for this shelxl refinement is uniquely defined
by the following loop, which should always be used as a source of
symmetry information in preference to the above space-group names.
They are only intended as comments.
;
_olex2_refinement_description
;
1. Fixed Uiso
 At 1.2 times of:
  All C(H) groups
2. Restrained distances
 O2A-O4A
 -2.2 with sigma of 0.02
 C2A-C1A
 1.45 with sigma of 0.02
 C8A-C7A
 1.45 with sigma of 0.02
 C15A_$1-C13A
 1.45 with sigma of 0.02
 C12A-C10A
 1.35 with sigma of 0.02
 C11A_$3-C12A_$3
 1.5 with sigma of 0.02
 C9A_$3-C10A_$3
 1.5 with sigma of 0.02
 Zr1-O1
 -2 with sigma of 0.02
 C3A-C7A
 2.4 with sigma of 0.04
 C5A-C6A
 2.4 with sigma of 0.04
 C7A-C4A
 2.4 with sigma of 0.04
 C3A-C4A
 2.4 with sigma of 0.04
 C15A-C15A_$1
 2.4 with sigma of 0.04
 C14A-C14A_$2
 2.4 with sigma of 0.04
 C2A-C5A
 2.4 with sigma of 0.04
 C6A-C2A
 2.4 with sigma of 0.04
 C9A-C13A
 2.4 with sigma of 0.04
 C8A-C12A
 2.4 with sigma of 0.04
 C10A-C13A
 2.4 with sigma of 0.04
 C8A-C11A
 2.4 with sigma of 0.04
 Zr1A-O2A \\sim Zr2A-O4A
 with sigma of 0.02
 C2A-C3A \\sim C5A-C7A \\sim C6A-C4A
 with sigma of 0.02
 C3A-C1A \\sim C1A-C4A
 with sigma of 0.02
 O2A-C1A \\sim C1A-O4A
 with sigma of 0.02
 C5A-C8A \\sim C8A-C6A
 with sigma of 0.02
 C8A-C10A \\sim C12A-C13A
 with sigma of 0.02
 C8A-C9A \\sim C11A-C13A
 with sigma of 0.02
 C9A-C11A \\sim C10A-C12A
 with sigma of 0.02
 O3-C1 \\sim C1-O4
 with sigma of 0.02
3. Restrained planarity
 C13A, C15A_$1, C14A, C15A, C14A_$2
 with sigma of 0.1
 C8A, C10A, C12A, C13A
 with sigma of 0.1
 C8A, C9A, C11A, C13A
 with sigma of 0.1
4. Rigid bond restraints
 C5, C7
 with sigma for 1-2 distances of 0.01 and sigma for 1-3 distances of 0.01
 C6, C7
 with sigma for 1-2 distances of 0.01 and sigma for 1-3 distances of 0.01
 C6, C4
 with sigma for 1-2 distances of 0.01 and sigma for 1-3 distances of 0.01
 C7, C8
 with sigma for 1-2 distances of 0.01 and sigma for 1-3 distances of 0.01
 C13, C14
 with sigma for 1-2 distances of 0.01 and sigma for 1-3 distances of 0.01
 O3, Zr2
 with sigma for 1-2 distances of 0.01 and sigma for 1-3 distances of 0.01
 O2, Zr1
 with sigma for 1-2 distances of 0.01 and sigma for 1-3 distances of 0.01
 C2, C3
 with sigma for 1-2 distances of 0.01 and sigma for 1-3 distances of 0.01
 C2, C4
 with sigma for 1-2 distances of 0.01 and sigma for 1-3 distances of 0.01
 C2, C1
 with sigma for 1-2 distances of 0.01 and sigma for 1-3 distances of 0.01
5. Uiso/Uaniso restraints and constraints
C10 \\sim C8 \\sim C9: within 1.7A with sigma of 0.04 and sigma for terminal
atoms of 0.08
C9 \\sim C11 \\sim C13 \\sim C12 \\sim C8 \\sim C10: within 1.7A with sigma of
0.04 and sigma for terminal atoms of 0.08
Uanis(O1) \\sim Ueq: with sigma of 0.01 and sigma for terminal atoms of 0.02
Uanis(C1) \\sim Ueq: with sigma of 0.02 and sigma for terminal atoms of 0.04
Uanis(O4) = Uanis(O3)
6. Others
 Fixed Sof: C10(0.5) H10(0.5) C12(0.5) H12(0.5) C11(0.5) H11(0.5) C9(0.5)
 H9(0.5) Zr2A(0.025) Zr1A(0.05) O4A(0.1) O3A(0.1) O2A(0.1) C1A(0.1) C5A(0.1)
 C2A(0.1) C7A(0.1) C3A(0.1) C6A(0.1) C4A(0.1) C8A(0.1) C14A(0.1) C9A(0.1)
 C15A(0.1) C11A(0.1) C13A(0.1) C12A(0.1) C10A(0.1) O1A(0.1)
 Fixed Uiso: O3A(0.2) C7A(0.2) C3A(0.2) C6A(0.2) C4A(0.2) C14A(0.2) C15A(0.2)
 O1A(0.2)
 Fixed X: O1(0.541881)
 Fixed Y: O1(0)
 Fixed Z: O1(0.603181)
7.a Aromatic/amide H refined with riding coordinates:
 C4(H4), C5(H5), C3(H3), C6(H6), C10(H10), C12(H12), C11(H11), C9(H9), C15(H15)
;
_platon_squeeze_void_probe_radius 1.20
_olex2_submission_original_sample_id MOF-1005_260K_DMF
_olex2_submission_special_instructions 'No special instructions were received'

loop_
_space_group_symop_operation_xyz
'x, y, z'
'-y, x, z'
'-x, -y, z'
'y, -x, z'
'x, -z, y'
'x, -y, -z'
'x, z, -y'
'z, y, -x'
'-x, y, -z'
'-z, y, x'
'z, x, y'
'y, z, x'
'-y, -z, x'
'z, -x, -y'
'-y, z, -x'
'-z, -x, y'
'-z, x, -y'
'y, -z, -x'
'y, x, -z'
'-y, -x, -z'
'-x, z, y'
'-x, -z, -y'
'z, -y, x'
'-z, -y, -x'
'-x, -y, -z'
'y, -x, -z'
'x, y, -z'
'-y, x, -z'
'-x, z, -y'
'-x, y, z'
'-x, -z, y'
'-z, -y, x'
'x, -y, z'
'z, -y, -x'
'-z, -x, -y'
'-y, -z, -x'
'y, z, -x'
'-z, x, y'
'y, -z, x'
'z, x, -y'
'z, -x, y'
'-y, z, x'
'-y, -x, z'
'y, x, z'
'x, -z, -y'
'x, z, y'
'-z, y, -x'
'z, y, x'

loop_
_atom_site_label
_atom_site_type_symbol
_atom_site_fract_x
_atom_site_fract_y
_atom_site_fract_z
_atom_site_U_iso_or_equiv
_atom_site_adp_type
_atom_site_occupancy
_atom_site_site_symmetry_order
_atom_site_calc_flag
_atom_site_refinement_flags_posn
_atom_site_refinement_flags_adp
_atom_site_refinement_flags_occupancy
_atom_site_disorder_assembly
_atom_site_disorder_group
Zr2 Zr 0.500000 0.06262(11) 0.500000 0.169(2) Uani 1 8 d S TU P C .
O3 O 0.5356(3) 0.0907(4) 0.5356(3) 0.181(4) Uani 1 2 d DS TU P . .
O4 O 0.5635(2) 0.0544(4) 0.5635(2) 0.181(4) Uani 1 2 d DS T P C .
C2 C 0.5766(5) 0.1106(8) 0.5766(5) 0.191(11) Uani 1 2 d S TU P . .
C1 C 0.5580(5) 0.0866(7) 0.5580(5) 0.179(9) Uani 1 2 d DS TU P . .
C7 C 0.6088(5) 0.1659(7) 0.6088(5) 0.186(10) Uani 1 2 d S TU P A .
C4 C 0.5982(5) 0.1029(7) 0.5982(5) 0.205(11) Uani 1 2 d S TU P . .
H4 H 0.603645 0.080187 0.603645 0.246 Uiso 1 2 calc RS T P . .
C5 C 0.5825(6) 0.1720(10) 0.5825(6) 0.284(17) Uani 1 2 d S TU P . .
H5 H 0.576048 0.194221 0.576048 0.340 Uiso 1 2 calc RS T P . .
C3 C 0.5670(5) 0.1423(7) 0.5670(5) 0.213(11) Uani 1 2 d S TU P . .
H3 H 0.550182 0.145057 0.550182 0.256 Uiso 1 2 calc RS T P . .
C6 C 0.6147(5) 0.1318(6) 0.6147(5) 0.212(11) Uani 1 2 d S TU P . .
H6 H 0.631234 0.126617 0.631234 0.254 Uiso 1 2 calc RS T P . .
C8 C 0.6272(7) 0.1917(9) 0.6272(7) 0.206(11) Uani 1 2 d S TU P . .
C10 C 0.6591(11) 0.1954(11) 0.6308(10) 0.212(14) Uani 0.5 1 d . U . A -2
H10 H 0.672986 0.177774 0.622333 0.255 Uiso 0.5 1 calc R . . A -2
C12 C 0.6761(11) 0.2230(11) 0.6461(10) 0.215(13) Uani 0.5 1 d . U . A -2
H12 H 0.700091 0.222955 0.645549 0.258 Uiso 0.5 1 calc R . . A -2
C13 C 0.6610(6) 0.2489(9) 0.6610(6) 0.191(10) Uani 1 2 d S TU P . .
C11 C 0.6208(10) 0.2520(11) 0.6578(10) 0.229(13) Uani 0.5 1 d . U . A -1
H11 H 0.607867 0.271155 0.664284 0.275 Uiso 0.5 1 calc R . . A -1
C9 C 0.6074(10) 0.2216(10) 0.6435(10) 0.217(13) Uani 0.5 1 d . U . A -1
H9 H 0.583506 0.219339 0.644138 0.260 Uiso 0.5 1 calc R . . A -1
C15 C 0.6636(7) 0.2946(4) 0.7054(4) 0.195(10) Uani 1 2 d S T P . .
H15 H 0.644307 0.284530 0.715470 0.234 Uiso 1 2 calc RS T P A .
C14 C 0.6759(4) 0.2780(5) 0.6759(4) 0.172(9) Uani 1 2 d S TU P A .
Zr2A Zr 1.000000 0.000000 0.5641(5) 0.166(7) Uani 0.2 8 d DS T P . .
Zr1A Zr 0.9530(3) 0.0470(3) 0.500000 0.196(8) Uani 0.2 4 d DS T P . .
O4A O 0.9627(6) 0.0373(6) 0.6013(11) 0.122(18) Uiso 0.2 2 d DS T P . .
O3A O 1.000000 0.0385(17) 0.5286(18) 0.200 Uiso 0.2 2 d S T P . .
O2A O 0.9360(8) 0.0640(8) 0.5592(10) 0.148(19) Uiso 0.2 2 d DS T P . .
C1A C 0.9427(9) 0.0573(9) 0.5891(12) 0.14(3) Uiso 0.2 2 d DS T P . .
C5A C 0.8827(11) 0.1173(11) 0.6315(14) 0.21(4) Uiso 0.2 2 d DS T P . .
C2A C 0.9254(12) 0.0746(12) 0.6172(18) 0.28(7) Uiso 0.2 2 d DS T P . .
C7A C 0.8893(12) 0.1107(12) 0.6677(15) 0.200 Uiso 0.2 2 d DS T P B .
C3A C 0.8999(8) 0.1001(8) 0.6074(15) 0.200 Uiso 0.2 2 d DS T P . .
C6A C 0.9136(12) 0.0864(12) 0.6773(14) 0.200 Uiso 0.2 2 d DS T P . .
C4A C 0.9322(10) 0.0678(10) 0.6507(12) 0.200 Uiso 0.2 2 d DS T P . .
C8A C 0.8697(14) 0.1303(14) 0.6928(18) 0.22(5) Uiso 0.2 2 d DS T P . .
C14A C 0.7922(9) 0.1641(10) 0.7922(9) 0.200 Uiso 0.2 2 d DS T P . .
C9A C 0.8324(17) 0.126(2) 0.6960(15) 0.18(5) Uiso 0.1 1 d D . . B -3
C15A C 0.7772(9) 0.1788(8) 0.8212(8) 0.200 Uiso 0.2 2 d DS T P . .
C11A C 0.8166(16) 0.142(2) 0.7223(17) 0.22(7) Uiso 0.1 1 d D . . B -3
C13A C 0.8364(9) 0.1636(9) 0.7463(11) 0.17(4) Uiso 0.2 2 d DS T P . .
C12A C 0.841(2) 0.1272(16) 0.7478(14) 0.12(4) Uiso 0.1 1 d D . . B .
C10A C 0.858(2) 0.1109(17) 0.7215(18) 0.39(16) Uiso 0.1 1 d D . . B .
O1A O 0.8906(18) 0.0415(17) 0.500000 0.200 Uiso 0.2 2 d S T P . .
Zr1 Zr 0.54537(5) 0.000000 0.54537(5) 0.1555(19) Uani 1 4 d DS TU P . .
O2 O 0.5469(4) 0.0325(3) 0.500000 0.190(6) Uani 1 2 d S TU P C .
O1 O 0.541881 0.000000 0.603181 0.212(6) Uani 1 2 d DS TU P C 1

loop_
_atom_site_aniso_label
_atom_site_aniso_U_11
_atom_site_aniso_U_22
_atom_site_aniso_U_33
_atom_site_aniso_U_23
_atom_site_aniso_U_13
_atom_site_aniso_U_12
Zr2 0.184(3) 0.139(3) 0.184(3) 0.000 0.000 0.000
O3 0.223(7) 0.097(7) 0.223(7) -0.025(5) -0.014(7) -0.025(5)
O4 0.223(7) 0.097(7) 0.223(7) -0.025(5) -0.014(7) -0.025(5)
C2 0.232(17) 0.108(19) 0.232(17) -0.003(11) -0.081(19) -0.003(11)
C1 0.218(12) 0.101(14) 0.218(12) -0.038(12) 0.048(14) -0.038(12)
C7 0.232(15) 0.092(16) 0.232(15) -0.065(13) -0.023(17) -0.065(13)
C4 0.248(19) 0.12(2) 0.248(19) 0.008(11) -0.09(2) 0.008(11)
C5 0.33(3) 0.19(3) 0.33(3) -0.02(2) -0.10(3) -0.02(2)
C3 0.27(2) 0.11(2) 0.27(2) 0.001(13) -0.06(2) 0.001(13)
C6 0.254(17) 0.127(18) 0.254(17) -0.010(11) -0.05(2) -0.010(11)
C8 0.225(16) 0.17(2) 0.225(16) -0.109(14) 0.04(2) -0.109(14)
C10 0.22(3) 0.18(3) 0.24(3) -0.13(2) 0.04(3) -0.09(3)
C12 0.21(3) 0.20(3) 0.24(3) -0.13(2) 0.04(2) -0.11(2)
C13 0.195(14) 0.18(3) 0.195(14) -0.105(15) 0.028(19) -0.105(15)
C11 0.19(2) 0.21(3) 0.29(3) -0.11(2) 0.00(2) -0.05(2)
C9 0.21(2) 0.19(3) 0.26(3) -0.12(2) 0.01(2) -0.01(2)
C15 0.25(3) 0.166(13) 0.166(13) -0.09(2) 0.060(13) -0.060(13)
C14 0.188(12) 0.14(2) 0.188(12) -0.078(13) 0.025(18) -0.078(13)
Zr2A 0.180(12) 0.180(12) 0.137(15) 0.000 0.000 0.000
Zr1A 0.218(11) 0.218(11) 0.153(13) 0.000 0.000 0.007(12)
Zr1 0.183(2) 0.101(2) 0.183(2) 0.000 -0.0100(19) 0.000
O2 0.248(16) 0.125(12) 0.197(11) 0.000 0.000 -0.047(10)
O1 0.247(13) 0.143(10) 0.248(13) 0.000 0.009(10) 0.000

loop_
_atom_type_symbol
_atom_type_description
_atom_type_scat_dispersion_real
_atom_type_scat_dispersion_imag
_atom_type_scat_source
C C 0.0100 0.0050 'International Tables Vol C Tables 4.2.6.8 and 6.1.1.4'
H H 0.0000 0.0000 'International Tables Vol C Tables 4.2.6.8 and 6.1.1.4'
O O 0.0300 0.0170 'International Tables Vol C Tables 4.2.6.8 and 6.1.1.4'
Zr Zr -0.6830 1.3210 'International Tables Vol C Tables 4.2.6.8 and 6.1.1.4'

loop_
_geom_angle_atom_site_label_1
_geom_angle_atom_site_label_2
_geom_angle_atom_site_label_3
_geom_angle
_geom_angle_site_symmetry_1
_geom_angle_site_symmetry_3
O3 Zr2 O3 121.6(8) . 9_656
O3 Zr2 O3 76.2(4) 9_656 30_655
O3 Zr2 O3 76.2(4) . 30_655
O3 Zr2 O3 76.2(4) . 27_556
O3 Zr2 O3 76.2(4) 9_656 27_556
O3 Zr2 O3 121.6(8) 27_556 30_655
O3 Zr2 Zr1 109.9(3) 30_655 25_656
O3 Zr2 Zr1 73.5(4) 30_655 3_655
O3 Zr2 Zr1 109.9(3) 9_656 3_655
O3 Zr2 Zr1 109.9(3) 9_656 27_556
O3 Zr2 Zr1 109.9(3) 27_556 25_656
O3 Zr2 Zr1 164.9(4) 30_655 27_556
O3 Zr2 Zr1 109.9(3) . 27_556
O3 Zr2 Zr1 73.5(4) . .
O3 Zr2 Zr1 73.5(4) 27_556 27_556
O3 Zr2 Zr1 164.9(4) 9_656 .
O3 Zr2 Zr1 109.9(3) . 3_655
O3 Zr2 Zr1 109.9(3) 27_556 .
O3 Zr2 Zr1 164.9(4) 27_556 3_655
O3 Zr2 Zr1 164.9(4) . 25_656
O3 Zr2 Zr1 73.5(4) 9_656 25_656
O3 Zr2 Zr1 109.9(3) 30_655 .
Zr1 Zr2 Zr1 91.40(12) 27_556 3_655
Zr1 Zr2 Zr1 60.81(7) 25_656 27_556
Zr1 Zr2 Zr1 60.81(7) . 27_556
Zr1 Zr2 Zr1 91.40(12) . 25_656
Zr1 Zr2 Zr1 60.81(7) . 3_655
Zr1 Zr2 Zr1 60.81(7) 25_656 3_655
O2 Zr2 O3 141.53(13) 8_556 .
O2 Zr2 O3 141.53(13) 8_556 30_655
O2 Zr2 O3 141.53(13) . 30_655
O2 Zr2 O3 75.2(4) 8_556 27_556
O2 Zr2 O3 141.53(13) 10_655 9_656
O2 Zr2 O3 141.53(13) 30_655 27_556
O2 Zr2 O3 75.2(4) 8_556 9_656
O2 Zr2 O3 141.53(13) 10_655 27_556
O2 Zr2 O3 75.2(4) 30_655 30_655
O2 Zr2 O3 75.2(4) . 27_556
O2 Zr2 O3 75.2(4) 10_655 30_655
O2 Zr2 O3 75.2(4) 30_655 9_656
O2 Zr2 O3 75.2(4) . .
O2 Zr2 O3 141.53(13) . 9_656
O2 Zr2 O3 75.2(4) 10_655 .
O2 Zr2 O3 141.53(13) 30_655 .
O2 Zr2 Zr1 92.8(3) . 25_656
O2 Zr2 Zr1 36.56(17) 10_655 .
O2 Zr2 Zr1 36.56(17) 30_655 25_656
O2 Zr2 Zr1 92.8(3) 30_655 .
O2 Zr2 Zr1 36.56(17) . 27_556
O2 Zr2 Zr1 36.56(17) . .
O2 Zr2 Zr1 92.8(3) . 3_655
O2 Zr2 Zr1 36.56(17) 8_556 27_556
O2 Zr2 Zr1 92.8(3) 8_556 .
O2 Zr2 Zr1 92.8(3) 8_556 3_655
O2 Zr2 Zr1 36.56(18) 8_556 25_656
O2 Zr2 Zr1 36.56(17) 30_655 3_655
O2 Zr2 Zr1 36.56(18) 10_655 3_655
O2 Zr2 Zr1 92.8(3) 30_655 27_556
O2 Zr2 Zr1 92.8(3) 10_655 27_556
O2 Zr2 Zr1 92.8(3) 10_655 25_656
O2 Zr2 O2 73.0(3) 30_655 10_655
O2 Zr2 O2 114.6(7) 8_556 10_655
O2 Zr2 O2 73.0(3) 10_655 .
O2 Zr2 O2 73.0(3) 8_556 .
O2 Zr2 O2 114.6(7) 30_655 .
O2 Zr2 O2 73.0(3) 8_556 30_655
C1 O3 Zr2 143(2) . .
C1 O4 Zr1 141.1(17) . .
C4 C2 C1 124(3) . .
C4 C2 C3 127(4) . .
C3 C2 C1 109(3) . .
O3 C1 O4 111(3) . .
O3 C1 C2 130(2) . .
O4 C1 C2 119(2) . .
C6 C7 C5 113(3) . .
C6 C7 C8 121(3) . .
C8 C7 C5 126(3) . .
C2 C4 C6 115(3) . .
C3 C5 C7 117(3) . .
C2 C3 C5 121(3) . .
C7 C6 C4 127(3) . .
C7 C8 C9 119(3) . .
C10 C8 C7 129(3) . .
C8 C10 C12 127(4) . .
C13 C12 C10 125(4) . .
C12 C13 C14 129(3) . .
C14 C13 C11 113(3) . .
C9 C11 C13 110(4) . .
C11 C9 C8 128(3) . .
C14 C15 C14 130(3) 14_566 .
C13 C14 C15 124.8(14) . .
C13 C14 C15 124.8(14) . 13_665
C15 C14 C15 110(3) 13_665 .
Zr1A Zr2A Zr1A 61.2(3) 25_756 26_666
Zr1A Zr2A Zr1A 61.2(3) 2_645 25_756
Zr1A Zr2A Zr1A 92.0(6) 2_645 26_666
Zr1A Zr2A Zr1A 61.2(3) 2_645 .
Zr1A Zr2A Zr1A 61.2(3) 26_666 .
Zr1A Zr2A Zr1A 92.0(6) 25_756 .
O4A Zr2A Zr1A 113.6(6) 4_665 25_756
O4A Zr2A Zr1A 113.6(6) 4_665 .
O4A Zr2A Zr1A 113.6(6) 3_755 26_666
O4A Zr2A Zr1A 79.2(9) 3_755 25_756
O4A Zr2A Zr1A 79.2(9) . .
O4A Zr2A Zr1A 113.6(6) 2_645 25_756
O4A Zr2A Zr1A 171.2(12) 2_645 26_666
O4A Zr2A Zr1A 171.2(12) 3_755 .
O4A Zr2A Zr1A 79.2(9) 2_645 2_645
O4A Zr2A Zr1A 113.6(6) . 26_666
O4A Zr2A Zr1A 171.2(12) . 25_756
O4A Zr2A Zr1A 79.2(9) 4_665 26_666
O4A Zr2A Zr1A 113.6(6) 2_645 .
O4A Zr2A Zr1A 171.2(12) 4_665 2_645
O4A Zr2A Zr1A 113.6(6) 3_755 2_645
O4A Zr2A Zr1A 113.6(6) . 2_645
O4A Zr2A O4A 70.6(10) 4_665 3_755
O4A Zr2A O4A 110(2) . 3_755
O4A Zr2A O4A 70.6(10) 3_755 2_645
O4A Zr2A O4A 70.6(10) . 2_645
O4A Zr2A O4A 70.6(10) . 4_665
O4A Zr2A O4A 110(2) 4_665 2_645
O3A Zr2A Zr1A 32.3(6) 3_755 2_645
O3A Zr2A Zr1A 84.4(18) 3_755 26_666
O3A Zr2A Zr1A 84.4(18) 3_755 .
O3A Zr2A Zr1A 32.3(6) 2_645 2_645
O3A Zr2A Zr1A 32.3(6) 4_665 26_666
O3A Zr2A Zr1A 84.4(18) 4_665 2_645
O3A Zr2A Zr1A 84.4(18) 4_665 .
O3A Zr2A Zr1A 84.4(18) . 25_756
O3A Zr2A Zr1A 84.4(18) . 2_645
O3A Zr2A Zr1A 32.3(6) 3_755 25_756
O3A Zr2A Zr1A 32.3(6) . .
O3A Zr2A Zr1A 84.4(18) 2_645 25_756
O3A Zr2A Zr1A 32.3(6) 2_645 .
O3A Zr2A Zr1A 32.3(6) 4_665 25_756
O3A Zr2A Zr1A 32.3(6) . 26_666
O3A Zr2A Zr1A 84.4(18) 2_645 26_666
O3A Zr2A O4A 144.6(5) 3_755 .
O3A Zr2A O4A 144.6(5) . 3_755
O3A Zr2A O4A 88.0(18) 2_645 2_645
O3A Zr2A O4A 88.0(18) 2_645 .
O3A Zr2A O4A 88.0(18) 4_665 4_665
O3A Zr2A O4A 144.6(5) 4_665 .
O3A Zr2A O4A 88.0(18) . .
O3A Zr2A O4A 88.0(18) . 4_665
O3A Zr2A O4A 144.6(5) 2_645 4_665
O3A Zr2A O4A 88.0(18) 3_755 3_755
O3A Zr2A O4A 88.0(18) 3_755 2_645
O3A Zr2A O4A 144.6(5) 2_645 3_755
O3A Zr2A O4A 144.6(5) 4_665 2_645
O3A Zr2A O4A 88.0(18) 4_665 3_755
O3A Zr2A O4A 144.6(5) . 2_645
O3A Zr2A O4A 144.6(5) 3_755 4_665
O3A Zr2A O3A 95(4) . 3_755
O3A Zr2A O3A 63(2) 3_755 2_645
O3A Zr2A O3A 63(2) . 2_645
O3A Zr2A O3A 63(2) 3_755 4_665
O3A Zr2A O3A 95(4) 2_645 4_665
O3A Zr2A O3A 63(2) . 4_665
Zr2A Zr1A Zr2A 88.0(6) . 25_756
Zr2A Zr1A Zr1A 59.42(17) 25_756 2_645
Zr2A Zr1A Zr1A 59.42(17) 25_756 26_666
Zr2A Zr1A Zr1A 59.42(17) . 2_645
Zr2A Zr1A Zr1A 59.42(17) . 26_666
Zr1A Zr1A Zr1A 89.996(1) 2_645 26_666
O3A Zr1A Zr2A 81.4(18) 28_646 .
O3A Zr1A Zr2A 81.4(18) 27_556 .
O3A Zr1A Zr2A 30.3(16) 2_645 .
O3A Zr1A Zr2A 81.4(18) . 25_756
O3A Zr1A Zr2A 30.3(16) . .
O3A Zr1A Zr2A 30.3(16) 27_556 25_756
O3A Zr1A Zr2A 81.4(18) 2_645 25_756
O3A Zr1A Zr2A 30.3(16) 28_646 25_756
O3A Zr1A Zr1A 32.4(16) 28_646 2_645
O3A Zr1A Zr1A 32.4(16) 27_556 26_666
O3A Zr1A Zr1A 32.4(16) . 26_666
O3A Zr1A Zr1A 81.3(18) 27_556 2_645
O3A Zr1A Zr1A 81.3(18) 2_645 26_666
O3A Zr1A Zr1A 81.3(18) . 2_645
O3A Zr1A Zr1A 81.3(18) 28_646 26_666
O3A Zr1A Zr1A 32.4(16) 2_645 2_645
O3A Zr1A O3A 62(3) 28_646 2_645
O3A Zr1A O3A 59(3) 2_645 .
O3A Zr1A O3A 90(4) 28_646 .
O3A Zr1A O3A 90(4) 27_556 2_645
O3A Zr1A O3A 59(3) 28_646 27_556
O3A Zr1A O3A 62(3) 27_556 .
O3A Zr1A O2A 137.8(18) 2_645 27_556
O3A Zr1A O2A 137.8(18) 27_556 .
O3A Zr1A O2A 137.8(18) 28_646 .
O3A Zr1A O2A 137.8(18) . 27_556
O3A Zr1A O2A 77.8(19) 2_645 .
O3A Zr1A O2A 77.8(19) 28_646 27_556
O3A Zr1A O2A 77.8(19) 27_556 27_556
O3A Zr1A O2A 77.8(19) . .
O3A Zr1A O1A 94(2) 2_645 .
O3A Zr1A O1A 145.9(16) 2_645 43_665
O3A Zr1A O1A 145.9(16) 27_556 .
O3A Zr1A O1A 145.9(16) . .
O3A Zr1A O1A 94(2) . 43_665
O3A Zr1A O1A 145.9(16) 28_646 43_665
O3A Zr1A O1A 94(2) 27_556 43_665
O3A Zr1A O1A 94(2) 28_646 .
O2A Zr1A Zr2A 156.1(12) . 25_756
O2A Zr1A Zr2A 156.1(12) 27_556 .
O2A Zr1A Zr2A 68.1(10) 27_556 25_756
O2A Zr1A Zr2A 68.1(10) . .
O2A Zr1A Zr1A 105.4(7) 27_556 2_645
O2A Zr1A Zr1A 105.4(7) . 26_666
O2A Zr1A Zr1A 105.4(7) . 2_645
O2A Zr1A Zr1A 105.4(7) 27_556 26_666
O2A Zr1A O2A 136(2) 27_556 .
O1A Zr1A Zr2A 117.5(10) 43_665 .
O1A Zr1A Zr2A 117.5(10) . .
O1A Zr1A Zr2A 117.5(10) . 25_756
O1A Zr1A Zr2A 117.5(10) 43_665 25_756
O1A Zr1A Zr1A 85.0(16) 43_665 26_666
O1A Zr1A Zr1A 175.0(16) 43_665 2_645
O1A Zr1A Zr1A 85.0(16) . 2_645
O1A Zr1A Zr1A 175.0(16) . 26_666
O1A Zr1A O2A 76.0(8) . 27_556
O1A Zr1A O2A 76.0(8) . .
O1A Zr1A O2A 76.0(8) 43_665 27_556
O1A Zr1A O2A 76.0(8) 43_665 .
O1A Zr1A O1A 100(3) . 43_665
C1A O4A Zr2A 121(4) . .
Zr2A O3A Zr1A 117.4(18) . .
Zr2A O3A Zr1A 117.4(18) . 26_666
Zr1A O3A Zr1A 115(3) 26_666 .
C1A O2A Zr1A 140(4) . .
O4A C1A O2A 131(6) . .
O4A C1A C2A 108(4) . .
O2A C1A C2A 122(5) . .
C3A C5A C7A 120(3) . .
C1A C2A C3A 116(5) . .
C4A C2A C1A 123(4) . .
C4A C2A C3A 121(3) . .
C5A C7A C8A 118(4) . .
C6A C7A C5A 120(3) . .
C6A C7A C8A 122(4) . .
C5A C3A C2A 120(3) . .
C7A C6A C4A 119(3) . .
C2A C4A C6A 119(3) . .
C7A C8A C9A 121(3) . .
C7A C8A C9A 121(3) . 43_665
C9A C8A C9A 104(7) 43_665 .
C10A C8A C7A 115(5) 43_665 .
C10A C8A C7A 115(5) . .
C10A C8A C9A 62.7(18) 43_665 43_665
C10A C8A C9A 120(4) 43_665 .
C10A C8A C9A 120(4) . 43_665
C10A C8A C9A 62.7(18) . .
C10A C8A C10A 75(7) 43_665 .
C15A C14A C15A 121(2) 13_665 .
C8A C9A C12A 85(2) . .
C8A C9A C10A 58(2) . .
C11A C9A C8A 117(3) . .
C11A C9A C12A 47.4(14) . .
C11A C9A C10A 89(2) . .
C10A C9A C12A 41.6(11) . .
C14A C15A C14A 119(2) 14_566 .
C14A C15A C13A 120.3(12) . 14_566
C14A C15A C13A 120.3(12) 14_566 14_566
C9A C11A C13A 120(3) . .
C9A C11A C12A 91(2) . .
C9A C11A C10A 48.5(14) . .
C13A C11A C12A 57(2) . .
C13A C11A C10A 86(2) . .
C12A C11A C10A 42.5(11) . .
C11A C13A C15A 122(3) . 13_665
C11A C13A C15A 122(3) 43_665 13_665
C11A C13A C11A 101(7) . 43_665
C12A C13A C15A 115(3) . 13_665
C12A C13A C15A 115(3) 43_665 13_665
C12A C13A C11A 118(4) . 43_665
C12A C13A C11A 62.7(18) . .
C12A C13A C11A 118(4) 43_665 .
C12A C13A C11A 62.7(17) 43_665 43_665
C12A C13A C12A 74(7) 43_665 .
C11A C12A C9A 41.6(12) . .
C11A C12A C12A 100(4) . 43_665
C13A C12A C9A 88(2) . .
C13A C12A C11A 60(2) . .
C13A C12A C12A 53(3) . 43_665
C12A C12A C9A 98(3) 43_665 .
C10A C12A C9A 47.5(14) . .
C10A C12A C11A 89(2) . .
C10A C12A C13A 120(3) . .
C10A C12A C12A 90.4(14) . 43_665
C8A C10A C9A 60(2) . .
C8A C10A C11A 87(2) . .
C8A C10A C10A 53(4) . 43_665
C9A C10A C11A 42.4(12) . .
C9A C10A C10A 101(4) . 43_665
C12A C10A C8A 119(3) . .
C12A C10A C9A 91(2) . .
C12A C10A C11A 48.5(14) . .
C12A C10A C10A 89.6(14) . 43_665
C10A C10A C11A 97(3) 43_665 .
Zr2 Zr1 Zr2 88.60(12) . 25_656
Zr2 Zr1 Zr1 59.60(3) 25_656 27_556
Zr2 Zr1 Zr1 59.60(3) . 3_655
Zr2 Zr1 Zr1 59.60(3) . 27_556
Zr2 Zr1 Zr1 59.60(3) 25_656 3_655
O4 Zr1 Zr2 159.5(4) . 25_656
O4 Zr1 Zr2 70.9(4) 33 25_656
O4 Zr1 Zr2 159.5(4) 33 .
O4 Zr1 Zr2 70.9(4) . .
O4 Zr1 O4 129.5(7) . 33
O4 Zr1 Zr1 107.5(2) 33 27_556
O4 Zr1 Zr1 107.5(2) . 27_556
O4 Zr1 Zr1 107.5(2) . 3_655
O4 Zr1 Zr1 107.5(2) 33 3_655
Zr1 Zr1 Zr1 90.0 3_655 27_556
O2 Zr1 Zr2 90.5(3) . 25_656
O2 Zr1 Zr2 36.5(4) . .
O2 Zr1 Zr2 36.5(4) 10_655 .
O2 Zr1 Zr2 36.5(4) 6_556 25_656
O2 Zr1 Zr2 90.5(3) 6_556 .
O2 Zr1 Zr2 36.5(4) 32_655 25_656
O2 Zr1 Zr2 90.5(3) 10_655 25_656
O2 Zr1 Zr2 90.5(3) 32_655 .
O2 Zr1 O4 139.7(4) . 33
O2 Zr1 O4 73.2(4) 6_556 33
O2 Zr1 O4 139.7(4) 6_556 .
O2 Zr1 O4 139.7(4) 32_655 .
O2 Zr1 O4 73.2(4) 10_655 .
O2 Zr1 O4 139.7(4) 10_655 33
O2 Zr1 O4 73.2(4) . .
O2 Zr1 O4 73.2(4) 32_655 33
O2 Zr1 Zr1 91.6(4) . 3_655
O2 Zr1 Zr1 35.6(3) 6_556 27_556
O2 Zr1 Zr1 91.6(4) 10_655 27_556
O2 Zr1 Zr1 91.6(4) 6_556 3_655
O2 Zr1 Zr1 91.6(4) 32_655 27_556
O2 Zr1 Zr1 35.6(3) 32_655 3_655
O2 Zr1 Zr1 35.6(3) . 27_556
O2 Zr1 Zr1 35.6(3) 10_655 3_655
O2 Zr1 O2 73.0(8) 6_556 32_655
O2 Zr1 O2 71.1(5) . 6_556
O2 Zr1 O2 71.1(5) 32_655 10_655
O2 Zr1 O2 73.0(8) . 10_655
O2 Zr1 O2 112.6(7) 6_556 10_655
O2 Zr1 O2 112.6(7) . 32_655
O2 Zr1 O1 144.4(3) 10_655 23
O2 Zr1 O1 144.4(3) 32_655 23
O2 Zr1 O1 85.6(4) . 23
O2 Zr1 O1 85.6(4) 32_655 .
O2 Zr1 O1 85.6(4) 6_556 23
O2 Zr1 O1 144.4(3) . .
O2 Zr1 O1 144.4(3) 6_556 .
O2 Zr1 O1 85.6(4) 10_655 .
O1 Zr1 Zr2 118.34(3) . .
O1 Zr1 Zr2 118.33(3) 23 .
O1 Zr1 Zr2 118.33(3) 23 25_656
O1 Zr1 Zr2 118.34(3) . 25_656
O1 Zr1 O4 73.6(2) 23 .
O1 Zr1 O4 73.6(2) 23 33
O1 Zr1 O4 73.6(2) . .
O1 Zr1 O4 73.6(2) . 33
O1 Zr1 Zr1 176.54(5) 23 3_655
O1 Zr1 Zr1 86.54(5) 23 27_556
O1 Zr1 Zr1 176.54(5) . 27_556
O1 Zr1 Zr1 86.54(5) . 3_655
O1 Zr1 O1 96.92(11) 23 .
Zr2 O2 Zr1 106.9(5) . 27_556
Zr2 O2 Zr1 106.9(5) . .
Zr1 O2 Zr1 108.8(5) . 27_556

loop_
_geom_bond_atom_site_label_1
_geom_bond_atom_site_label_2
_geom_bond_distance
_geom_bond_site_symmetry_2
Zr2 O3 2.233(15) .
Zr2 O3 2.233(15) 27_556
Zr2 O3 2.233(15) 9_656
Zr2 O3 2.233(15) 30_655
Zr2 Zr1 3.475(4) .
Zr2 Zr1 3.475(4) 27_556
Zr2 Zr1 3.475(4) 25_656
Zr2 Zr1 3.475(4) 3_655
Zr2 O2 2.162(15) 8_556
Zr2 O2 2.162(15) 10_655
Zr2 O2 2.162(15) .
Zr2 O2 2.162(15) 30_655
O3 C1 1.239(19) .
O4 C1 1.284(18) .
O4 Zr1 2.330(13) .
C2 C1 1.38(3) .
C2 C4 1.22(3) .
C2 C3 1.34(3) .
C7 C5 1.46(3) .
C7 C6 1.36(3) .
C7 C8 1.42(4) .
C4 C6 1.44(3) .
C5 C3 1.43(3) .
C8 C10 1.26(4) .
C8 C9 1.53(4) .
C10 C12 1.39(4) .
C12 C13 1.30(3) .
C13 C11 1.57(4) .
C13 C14 1.39(3) .
C11 C9 1.40(4) .
C15 C14 1.395(12) 14_566
C15 C14 1.395(12) .
Zr2A Zr1A 3.579(18) .
Zr2A Zr1A 3.579(18) 26_666
Zr2A Zr1A 3.579(18) 25_756
Zr2A Zr1A 3.579(18) 2_645
Zr2A O4A 2.50(4) 3_755
Zr2A O4A 2.50(4) 4_665
Zr2A O4A 2.50(4) 2_645
Zr2A O4A 2.50(4) .
Zr2A O3A 2.03(7) 4_665
Zr2A O3A 2.03(7) 2_645
Zr2A O3A 2.03(7) .
Zr2A O3A 2.03(7) 3_755
Zr1A Zr1A 3.64(2) 26_666
Zr1A Zr1A 3.64(2) 2_645
Zr1A O3A 2.16(4) .
Zr1A O3A 2.16(4) 2_645
Zr1A O3A 2.16(4) 27_556
Zr1A O3A 2.16(4) 28_646
Zr1A O2A 2.48(4) 27_556
Zr1A O2A 2.48(4) .
Zr1A O1A 2.43(7) 43_665
Zr1A O1A 2.43(7) .
O4A C1A 1.19(3) .
O2A C1A 1.21(3) .
C1A C2A 1.44(2) .
C5A C7A 1.45(5) .
C5A C3A 1.32(6) .
C2A C3A 1.45(5) .
C2A C4A 1.35(7) .
C7A C6A 1.38(7) .
C7A C8A 1.45(2) .
C6A C4A 1.45(5) .
C8A C9A 1.46(5) 43_665
C8A C9A 1.46(5) .
C8A C10A 1.42(5) 43_665
C8A C10A 1.42(5) .
C14A C15A 1.387(17) 13_665
C14A C15A 1.387(17) .
C9A C11A 1.35(3) .
C9A C12A 2.04(4) .
C9A C10A 1.50(2) .
C15A C13A 1.46(2) 14_566
C11A C13A 1.46(5) .
C11A C12A 1.50(2) .
C11A C10A 2.00(4) .
C13A C12A 1.42(5) .
C13A C12A 1.42(5) 43_665
C12A C12A 1.71(16) 43_665
C12A C10A 1.35(2) .
C10A C10A 1.73(16) 43_665
Zr1 Zr1 3.518(4) 3_655
Zr1 Zr1 3.518(4) 27_556
Zr1 O2 2.164(7) 32_655
Zr1 O2 2.164(7) .
Zr1 O2 2.164(7) 6_556
Zr1 O2 2.164(7) 10_655
Zr1 O1 2.2449(19) 23
Zr1 O1 2.2449(19) .

loop_
_platon_squeeze_void_nr
_platon_squeeze_void_average_x
_platon_squeeze_void_average_y
_platon_squeeze_void_average_z
_platon_squeeze_void_volume
_platon_squeeze_void_count_electrons
_platon_squeeze_void_content
1 -0.005 -0.011 -0.007 45668 6088 ' '
